data_7202934
loop_
_publ_author_name
'Benson, Ronald E.'
'Ellis, Carol A.'
'Lewis, Clairissa E.'
'Tiekink, Edward R.T.'

_publ_section_title
;
 3D-, 2D- and 1D-supramolecular structures of {Zn[S2CN(CH2CH2OH)R]2}2
 and their {Zn[S2CN(CH2CH2OH)R]2}2(4,4&#x2032;-bipyridine) adducts for
 R = CH2CH2OH, Me or Et: polymorphism and pseudo-polymorphism
;
_journal_issue 10
_journal_name_full CrystEngComm
_journal_page_first 930
_journal_paper_doi 10.1039/b706442j
_journal_volume 9
_journal_year 2007
_chemical_formula_moiety 'C17 H36 N4 O5 S8 Zn2'
_chemical_formula_sum 'C17 H36 N4 O5 S8 Zn2'
_chemical_formula_weight 763.84
_chemical_name_systematic
;
?
;
_space_group_IT_number 2
_symmetry_cell_setting triclinic
_symmetry_space_group_name_Hall '-P 1'
_symmetry_space_group_name_H-M 'P -1'
_atom_sites_solution_hydrogens geom
_atom_sites_solution_primary direct
_atom_sites_solution_secondary difmap
_audit_creation_method SHELXL-97
_cell_angle_alpha 95.483(13)
_cell_angle_beta 96.282(10)
_cell_angle_gamma 100.576(11)
_cell_formula_units_Z 2
_cell_length_a 10.470(4)
_cell_length_b 12.345(6)
_cell_length_c 12.615(6)
_cell_measurement_reflns_used 1913
_cell_measurement_temperature 173(2)
_cell_measurement_theta_max 30.3
_cell_measurement_theta_min 2.4
_cell_volume 1582.0(12)
_computing_cell_refinement CrystalClear
_computing_data_collection 'CrystalClear (Rigaku, 2005)'
_computing_data_reduction CrystalClear
_computing_molecular_graphics 'ORTEPII (Johnson, 1976) & DIAMOND (Crystal Impact, 2006)'
_computing_publication_material SHELXL97
_computing_structure_refinement 'SHELXL97 (Sheldrick, 1997)'
_computing_structure_solution 'PATTY in DIRDIF92 (Beurskens et al., 1992)'
_diffrn_ambient_temperature 173(2)
_diffrn_measured_fraction_theta_full 0.958
_diffrn_measured_fraction_theta_max 0.958
_diffrn_measurement_device_type AFC12\K/SATURN724
_diffrn_measurement_method \w
_diffrn_radiation_monochromator graphite
_diffrn_radiation_source 'fine-focus sealed tube'
_diffrn_radiation_type MoK\a
_diffrn_radiation_wavelength 0.71070
_diffrn_reflns_av_R_equivalents 0.068
_diffrn_reflns_av_sigmaI/netI 0.079
_diffrn_reflns_limit_h_max 12
_diffrn_reflns_limit_h_min -12
_diffrn_reflns_limit_k_max 15
_diffrn_reflns_limit_k_min -15
_diffrn_reflns_limit_l_max 15
_diffrn_reflns_limit_l_min -15
_diffrn_reflns_number 14760
_diffrn_reflns_theta_full 26.0
_diffrn_reflns_theta_max 26.0
_diffrn_reflns_theta_min 2.4
_diffrn_standards_decay_% '< 1'
_diffrn_standards_interval_count 0
_diffrn_standards_number 0
_exptl_absorpt_coefficient_mu 2.078
_exptl_absorpt_correction_T_max 1
_exptl_absorpt_correction_T_min 0.858
_exptl_absorpt_correction_type multi-scan
_exptl_absorpt_process_details 'ABSCOR (Higashi, 1995)'
_exptl_crystal_colour colourless
_exptl_crystal_density_diffrn 1.603
_exptl_crystal_density_method 'not measured'
_exptl_crystal_description needle
_exptl_crystal_F_000 788
_exptl_crystal_size_max 0.31
_exptl_crystal_size_mid 0.08
_exptl_crystal_size_min 0.03
_refine_diff_density_max 0.59
_refine_diff_density_min -0.74
_refine_diff_density_rms 0.113
_refine_ls_extinction_method none
_refine_ls_goodness_of_fit_ref 1.14
_refine_ls_hydrogen_treatment constr
_refine_ls_matrix_type full
_refine_ls_number_parameters 345
_refine_ls_number_reflns 5958
_refine_ls_number_restraints 5
_refine_ls_restrained_S_all 1.14
_refine_ls_R_factor_all 0.087
_refine_ls_R_factor_gt 0.069
_refine_ls_shift/su_max <0.001
_refine_ls_shift/su_mean 0.000
_refine_ls_structure_factor_coef Fsqd
_refine_ls_weighting_details 'calc w=1/[\s^2^(Fo^2^)+(0.0523P)^2^+2.0169P] where P=(Fo^2^+2Fc^2^)/3'
_refine_ls_weighting_scheme calc
_refine_ls_wR_factor_gt 0.151
_refine_ls_wR_factor_ref 0.163
_reflns_number_gt 4784
_reflns_number_total 5958
_reflns_threshold_expression I>2\s(I)
_cod_data_source_file b706442j.txt
_cod_data_source_block (3)
_cod_original_cell_volume 1581.9(12)
_cod_original_sg_symbol_Hall '-P 1 '
_cod_database_code 7202934

loop_
_symmetry_equiv_pos_as_xyz
'x, y, z'
'-x, -y, -z'

loop_
_atom_site_label
_atom_site_type_symbol
_atom_site_fract_x
_atom_site_fract_y
_atom_site_fract_z
_atom_site_U_iso_or_equiv
_atom_site_adp_type
_atom_site_occupancy
_atom_site_symmetry_multiplicity
_atom_site_calc_flag
_atom_site_refinement_flags
_atom_site_disorder_assembly
_atom_site_disorder_group
Zn1 Zn 0.35523(6) 0.23931(5) 0.16925(6) 0.0348(2) Uani 1 1 d . . .
Zn2 Zn 0.05705(6) 0.22218(5) 0.31258(5) 0.0346(2) Uani 1 1 d . . .
S1 S 0.51902(14) 0.32022(13) 0.31220(12) 0.0362(4) Uani 1 1 d . . .
S2 S 0.54505(15) 0.30554(13) 0.08091(12) 0.0382(4) Uani 1 1 d . . .
S3 S 0.25619(14) 0.06027(12) 0.09065(12) 0.0350(4) Uani 1 1 d . . .
S4 S 0.22417(14) 0.11504(12) 0.32017(11) 0.0335(3) Uani 1 1 d . . .
S5 S -0.13853(15) 0.14338(13) 0.20048(12) 0.0364(4) Uani 1 1 d . . .
S6 S -0.09608(15) 0.15841(14) 0.43712(12) 0.0408(4) Uani 1 1 d . . .
S7 S 0.15449(15) 0.40724(12) 0.37281(12) 0.0383(4) Uani 1 1 d . . .
S8 S 0.18168(14) 0.33838(12) 0.14596(12) 0.0325(3) Uani 1 1 d . . .
O1 O 0.8862(5) 0.6232(4) 0.1855(4) 0.0522(12) Uani 1 1 d D . .
H1O H 0.8352 0.6541 0.2193 0.078 Uiso 1 1 d D . .
O2 O 0.1265(4) -0.2889(3) 0.1500(4) 0.0441(11) Uani 1 1 d D . .
H2O H 0.0531 -0.3193 0.1649 0.066 Uiso 1 1 d D . .
O3 O -0.4389(4) -0.1656(4) 0.2295(4) 0.0526(12) Uani 1 1 d D . .
H3O H -0.5037 -0.1643 0.2630 0.079 Uiso 1 1 d D . .
O4 O 0.3275(4) 0.7700(4) 0.3068(4) 0.0463(11) Uani 1 1 d D . .
H4O H 0.2641 0.7634 0.2581 0.069 Uiso 1 1 d D . .
O5 O 0.7180(5) 0.7058(4) 0.2985(4) 0.0502(11) Uani 1 1 d D . .
H5O H 0.6828 0.7422 0.2548 0.075 Uiso 1 1 d D . .
N1 N 0.7387(4) 0.4017(4) 0.2364(4) 0.0344(11) Uani 1 1 d . . .
N2 N 0.0819(4) -0.0604(4) 0.1911(4) 0.0317(11) Uani 1 1 d . . .
N3 N -0.3240(5) 0.0647(4) 0.3176(4) 0.0370(11) Uani 1 1 d . . .
N4 N 0.3227(4) 0.5216(4) 0.2626(4) 0.0331(11) Uani 1 1 d . . .
C1 C 0.6161(5) 0.3491(4) 0.2117(5) 0.0314(12) Uani 1 1 d . . .
C2 C 0.8251(6) 0.4216(5) 0.1533(5) 0.0382(14) Uani 1 1 d . . .
H2A H 0.7982 0.3606 0.0937 0.046 Uiso 1 1 calc R . .
H2B H 0.9159 0.4203 0.1839 0.046 Uiso 1 1 calc R . .
C3 C 0.8226(7) 0.5299(5) 0.1097(5) 0.0443(16) Uani 1 1 d . . .
H3A H 0.8665 0.5312 0.0441 0.053 Uiso 1 1 calc R . .
H3B H 0.7305 0.5361 0.0893 0.053 Uiso 1 1 calc R . .
C4 C 0.7960(6) 0.4380(5) 0.3477(5) 0.0443(15) Uani 1 1 d . . .
H4A H 0.7403 0.4818 0.3832 0.066 Uiso 1 1 calc R . .
H4B H 0.8835 0.4836 0.3495 0.066 Uiso 1 1 calc R . .
H4C H 0.8029 0.3730 0.3853 0.066 Uiso 1 1 calc R . .
C5 C 0.1764(5) 0.0281(4) 0.1986(4) 0.0273(12) Uani 1 1 d . . .
C6 C 0.0362(6) -0.1327(5) 0.0891(5) 0.0359(13) Uani 1 1 d . . .
H6A H 0.0364 -0.0858 0.0297 0.043 Uiso 1 1 calc R . .
H6B H -0.0554 -0.1706 0.0904 0.043 Uiso 1 1 calc R . .
C7 C 0.1169(6) -0.2191(5) 0.0658(5) 0.0397(14) Uani 1 1 d . . .
H7A H 0.0771 -0.2658 -0.0022 0.048 Uiso 1 1 calc R . .
H7B H 0.2060 -0.1816 0.0557 0.048 Uiso 1 1 calc R . .
C8 C 0.0172(6) -0.0939(5) 0.2846(5) 0.0456(16) Uani 1 1 d . . .
H8A H 0.0735 -0.1319 0.3290 0.068 Uiso 1 1 calc R . .
H8B H -0.0669 -0.1441 0.2595 0.068 Uiso 1 1 calc R . .
H8C H 0.0022 -0.0278 0.3272 0.068 Uiso 1 1 calc R . .
C9 C -0.2010(5) 0.1157(4) 0.3186(5) 0.0314(12) Uani 1 1 d . . .
C10 C -0.4160(6) 0.0347(5) 0.2198(5) 0.0380(14) Uani 1 1 d . . .
H10A H -0.3951 0.0911 0.1703 0.046 Uiso 1 1 calc R . .
H10B H -0.5054 0.0362 0.2378 0.046 Uiso 1 1 calc R . .
C11 C -0.4149(7) -0.0782(5) 0.1628(6) 0.0492(17) Uani 1 1 d . . .
H11A H -0.4826 -0.0939 0.0991 0.059 Uiso 1 1 calc R . .
H11B H -0.3287 -0.0771 0.1371 0.059 Uiso 1 1 calc R . .
C12 C -0.3784(7) 0.0418(6) 0.4180(5) 0.0508(18) Uani 1 1 d . . .
H12A H -0.3080 0.0612 0.4786 0.076 Uiso 1 1 calc R . .
H12B H -0.4177 -0.0372 0.4133 0.076 Uiso 1 1 calc R . .
H12C H -0.4454 0.0863 0.4289 0.076 Uiso 1 1 calc R . .
C13 C 0.2308(5) 0.4338(4) 0.2606(5) 0.0302(12) Uani 1 1 d . . .
C14 C 0.3765(6) 0.5962(5) 0.3636(5) 0.0401(15) Uani 1 1 d . . .
H14A H 0.4704 0.6263 0.3613 0.048 Uiso 1 1 calc R . .
H14B H 0.3704 0.5521 0.4250 0.048 Uiso 1 1 calc R . .
C15 C 0.3078(7) 0.6908(5) 0.3824(5) 0.0434(15) Uani 1 1 d . . .
H15A H 0.2127 0.6611 0.3788 0.052 Uiso 1 1 calc R . .
H15B H 0.3392 0.7291 0.4557 0.052 Uiso 1 1 calc R . .
C16 C 0.3850(6) 0.5510(5) 0.1672(5) 0.0380(14) Uani 1 1 d . . .
H16A H 0.4025 0.4840 0.1281 0.057 Uiso 1 1 calc R . .
H16B H 0.4676 0.6041 0.1898 0.057 Uiso 1 1 calc R . .
H16C H 0.3262 0.5846 0.1204 0.057 Uiso 1 1 calc R . .
C17 C 0.7625(7) 0.7520(7) 0.4065(6) 0.061(2) Uani 1 1 d . . .
H17A H 0.7889 0.8327 0.4097 0.091 Uiso 1 1 calc R . .
H17B H 0.8377 0.7210 0.4337 0.091 Uiso 1 1 calc R . .
H17C H 0.6917 0.7341 0.4506 0.091 Uiso 1 1 calc R . .

loop_
_atom_site_aniso_label
_atom_site_aniso_U_11
_atom_site_aniso_U_22
_atom_site_aniso_U_33
_atom_site_aniso_U_23
_atom_site_aniso_U_13
_atom_site_aniso_U_12
Zn1 0.0280(4) 0.0325(4) 0.0410(4) -0.0008(3) 0.0039(3) 0.0014(3)
Zn2 0.0296(4) 0.0334(4) 0.0380(4) -0.0008(3) 0.0060(3) 0.0009(3)
S1 0.0299(8) 0.0424(9) 0.0352(8) 0.0058(7) 0.0055(6) 0.0025(6)
S2 0.0357(8) 0.0388(9) 0.0365(8) -0.0013(7) 0.0073(6) -0.0009(6)
S3 0.0361(8) 0.0338(8) 0.0329(8) -0.0001(6) 0.0097(6) -0.0001(6)
S4 0.0337(8) 0.0329(8) 0.0320(8) 0.0009(6) 0.0034(6) 0.0034(6)
S5 0.0340(8) 0.0382(8) 0.0335(8) 0.0050(6) 0.0021(6) -0.0007(6)
S6 0.0364(8) 0.0471(9) 0.0355(8) 0.0010(7) 0.0072(7) 0.0001(7)
S7 0.0415(9) 0.0323(8) 0.0391(8) 0.0001(7) 0.0110(7) 0.0008(6)
S8 0.0307(8) 0.0304(8) 0.0331(8) 0.0018(6) -0.0001(6) 0.0009(6)
O1 0.048(3) 0.037(3) 0.068(3) -0.001(2) 0.022(2) -0.004(2)
O2 0.035(2) 0.034(2) 0.066(3) 0.014(2) 0.009(2) 0.0082(19)
O3 0.044(3) 0.040(3) 0.076(4) 0.016(2) 0.011(2) 0.007(2)
O4 0.042(3) 0.036(2) 0.058(3) 0.004(2) 0.004(2) 0.000(2)
O5 0.050(3) 0.051(3) 0.048(3) -0.001(2) -0.003(2) 0.015(2)
N1 0.030(3) 0.033(3) 0.039(3) 0.003(2) 0.006(2) 0.003(2)
N2 0.028(3) 0.031(3) 0.036(3) 0.002(2) 0.009(2) 0.004(2)
N3 0.030(3) 0.035(3) 0.044(3) 0.004(2) 0.006(2) 0.000(2)
N4 0.028(3) 0.029(3) 0.040(3) 0.001(2) 0.009(2) -0.0010(19)
C1 0.032(3) 0.024(3) 0.040(3) 0.006(2) 0.008(2) 0.009(2)
C2 0.031(3) 0.039(3) 0.044(4) 0.006(3) 0.010(3) 0.004(3)
C3 0.053(4) 0.042(4) 0.034(3) 0.005(3) 0.011(3) -0.004(3)
C4 0.037(4) 0.047(4) 0.045(4) 0.008(3) 0.000(3) 0.000(3)
C5 0.023(3) 0.028(3) 0.030(3) 0.001(2) 0.003(2) 0.007(2)
C6 0.035(3) 0.033(3) 0.035(3) 0.001(3) 0.002(3) 0.001(2)
C7 0.038(3) 0.033(3) 0.042(3) -0.005(3) 0.000(3) 0.001(3)
C8 0.044(4) 0.040(4) 0.052(4) 0.002(3) 0.020(3) 0.000(3)
C9 0.031(3) 0.024(3) 0.040(3) 0.001(2) 0.007(2) 0.004(2)
C10 0.028(3) 0.031(3) 0.053(4) 0.006(3) 0.002(3) 0.002(2)
C11 0.043(4) 0.043(4) 0.057(4) 0.001(3) 0.009(3) -0.003(3)
C12 0.044(4) 0.054(4) 0.051(4) -0.002(3) 0.020(3) -0.002(3)
C13 0.022(3) 0.029(3) 0.038(3) 0.002(2) 0.000(2) 0.005(2)
C14 0.038(3) 0.034(3) 0.041(4) -0.006(3) -0.002(3) -0.004(3)
C15 0.049(4) 0.031(3) 0.048(4) 0.002(3) 0.006(3) 0.002(3)
C16 0.043(4) 0.029(3) 0.038(3) -0.001(3) 0.014(3) -0.005(3)
C17 0.059(5) 0.077(5) 0.041(4) 0.013(4) -0.002(3) 0.004(4)

loop_
_atom_type_symbol
_atom_type_description
_atom_type_scat_dispersion_real
_atom_type_scat_dispersion_imag
_atom_type_scat_source
C C 0.0033 0.0016 'International Tables Vol C Tables 4.2.6.8 and 6.1.1.4'
H H 0.0000 0.0000 'International Tables Vol C Tables 4.2.6.8 and 6.1.1.4'
N N 0.0061 0.0033 'International Tables Vol C Tables 4.2.6.8 and 6.1.1.4'
O O 0.0106 0.0060 'International Tables Vol C Tables 4.2.6.8 and 6.1.1.4'
S S 0.1246 0.1234 'International Tables Vol C Tables 4.2.6.8 and 6.1.1.4'
Zn Zn 0.2839 1.4301 'International Tables Vol C Tables 4.2.6.8 and 6.1.1.4'

loop_
_geom_angle_atom_site_label_1
_geom_angle_atom_site_label_2
_geom_angle_atom_site_label_3
_geom_angle
_geom_angle_site_symmetry_1
_geom_angle_site_symmetry_3
_geom_angle_publ_flag
S3 Zn1 S1 137.00(7) . . ?
S3 Zn1 S8 102.57(6) . . ?
S1 Zn1 S8 113.65(6) . . ?
S3 Zn1 S2 109.20(6) . . ?
S1 Zn1 S2 76.10(6) . . ?
S8 Zn1 S2 115.18(6) . . ?
S3 Zn1 S4 68.99(5) . . ?
S1 Zn1 S4 87.63(6) . . ?
S8 Zn1 S4 90.65(6) . . ?
S2 Zn1 S4 153.27(6) . . ?
S7 Zn2 S5 131.44(7) . . ?
S7 Zn2 S4 108.11(7) . . ?
S5 Zn2 S4 116.53(6) . . ?
S7 Zn2 S6 107.78(6) . . ?
S5 Zn2 S6 76.00(6) . . ?
S4 Zn2 S6 108.32(6) . . ?
S7 Zn2 S8 67.15(5) . . ?
S5 Zn2 S8 94.93(6) . . ?
S4 Zn2 S8 88.77(5) . . ?
S6 Zn2 S8 162.81(6) . . ?
C1 S1 Zn1 84.5(2) . . ?
C1 S2 Zn1 82.24(19) . . ?
C5 S3 Zn1 94.18(19) . . ?
C5 S4 Zn2 100.16(18) . . ?
C5 S4 Zn1 76.74(18) . . ?
Zn2 S4 Zn1 91.05(6) . . ?
C9 S5 Zn2 85.0(2) . . ?
C9 S6 Zn2 81.95(19) . . ?
C13 S7 Zn2 96.65(19) . . ?
C13 S8 Zn1 97.32(19) . . ?
C13 S8 Zn2 77.08(19) . . ?
Zn1 S8 Zn2 89.21(5) . . ?
C3 O1 H1O 115 . . ?
C7 O2 H2O 113 . . ?
C11 O3 H3O 114 . . ?
C15 O4 H4O 114 . . ?
C17 O5 H5O 121 . . ?
C1 N1 C2 121.2(5) . . ?
C1 N1 C4 121.5(5) . . ?
C2 N1 C4 117.2(5) . . ?
C5 N2 C6 121.8(5) . . ?
C5 N2 C8 122.1(5) . . ?
C6 N2 C8 116.0(4) . . ?
C9 N3 C10 122.8(5) . . ?
C9 N3 C12 121.3(5) . . ?
C10 N3 C12 115.7(5) . . ?
C13 N4 C14 121.8(5) . . ?
C13 N4 C16 122.9(5) . . ?
C14 N4 C16 115.2(4) . . ?
N1 C1 S2 122.7(4) . . ?
N1 C1 S1 120.2(5) . . ?
S2 C1 S1 117.1(3) . . ?
N1 C2 C3 113.0(5) . . ?
N1 C2 H2A 109.0 . . ?
C3 C2 H2A 109.0 . . ?
N1 C2 H2B 109.0 . . ?
C3 C2 H2B 109.0 . . ?
H2A C2 H2B 107.8 . . ?
O1 C3 C2 112.5(5) . . ?
O1 C3 H3A 109.1 . . ?
C2 C3 H3A 109.1 . . ?
O1 C3 H3B 109.1 . . ?
C2 C3 H3B 109.1 . . ?
H3A C3 H3B 107.8 . . ?
N1 C4 H4A 109.5 . . ?
N1 C4 H4B 109.5 . . ?
H4A C4 H4B 109.5 . . ?
N1 C4 H4C 109.5 . . ?
H4A C4 H4C 109.5 . . ?
H4B C4 H4C 109.5 . . ?
N2 C5 S3 121.1(4) . . ?
N2 C5 S4 120.5(4) . . ?
S3 C5 S4 118.4(3) . . ?
N2 C6 C7 114.5(5) . . ?
N2 C6 H6A 108.6 . . ?
C7 C6 H6A 108.6 . . ?
N2 C6 H6B 108.6 . . ?
C7 C6 H6B 108.6 . . ?
H6A C6 H6B 107.6 . . ?
O2 C7 C6 112.7(5) . . ?
O2 C7 H7A 109.1 . . ?
C6 C7 H7A 109.1 . . ?
O2 C7 H7B 109.1 . . ?
C6 C7 H7B 109.1 . . ?
H7A C7 H7B 107.8 . . ?
N2 C8 H8A 109.5 . . ?
N2 C8 H8B 109.5 . . ?
H8A C8 H8B 109.5 . . ?
N2 C8 H8C 109.5 . . ?
H8A C8 H8C 109.5 . . ?
H8B C8 H8C 109.5 . . ?
N3 C9 S5 121.0(5) . . ?
N3 C9 S6 121.9(4) . . ?
S5 C9 S6 117.1(3) . . ?
N3 C10 C11 113.7(5) . . ?
N3 C10 H10A 108.8 . . ?
C11 C10 H10A 108.8 . . ?
N3 C10 H10B 108.8 . . ?
C11 C10 H10B 108.8 . . ?
H10A C10 H10B 107.7 . . ?
O3 C11 C10 113.2(5) . . ?
O3 C11 H11A 108.9 . . ?
C10 C11 H11A 108.9 . . ?
O3 C11 H11B 108.9 . . ?
C10 C11 H11B 108.9 . . ?
H11A C11 H11B 107.8 . . ?
N3 C12 H12A 109.5 . . ?
N3 C12 H12B 109.5 . . ?
H12A C12 H12B 109.5 . . ?
N3 C12 H12C 109.5 . . ?
H12A C12 H12C 109.5 . . ?
H12B C12 H12C 109.5 . . ?
N4 C13 S8 121.5(4) . . ?
N4 C13 S7 121.0(4) . . ?
S8 C13 S7 117.4(3) . . ?
N4 C14 C15 113.8(5) . . ?
N4 C14 H14A 108.8 . . ?
C15 C14 H14A 108.8 . . ?
N4 C14 H14B 108.8 . . ?
C15 C14 H14B 108.8 . . ?
H14A C14 H14B 107.7 . . ?
O4 C15 C14 113.5(5) . . ?
O4 C15 H15A 108.9 . . ?
C14 C15 H15A 108.9 . . ?
O4 C15 H15B 108.9 . . ?
C14 C15 H15B 108.9 . . ?
H15A C15 H15B 107.7 . . ?
N4 C16 H16A 109.5 . . ?
N4 C16 H16B 109.5 . . ?
H16A C16 H16B 109.5 . . ?
N4 C16 H16C 109.5 . . ?
H16A C16 H16C 109.5 . . ?
H16B C16 H16C 109.5 . . ?
O5 C17 H17A 109.5 . . ?
O5 C17 H17B 109.5 . . ?
H17A C17 H17B 109.5 . . ?
O5 C17 H17C 109.5 . . ?
H17A C17 H17C 109.5 . . ?
H17B C17 H17C 109.5 . . ?

loop_
_geom_bond_atom_site_label_1
_geom_bond_atom_site_label_2
_geom_bond_distance
_geom_bond_site_symmetry_2
_geom_bond_publ_flag
Zn1 S3 2.3364(18) . ?
Zn1 S1 2.3538(18) . ?
Zn1 S8 2.3772(18) . ?
Zn1 S2 2.4336(17) . ?
Zn1 S4 2.8668(18) . ?
Zn2 S7 2.3411(19) . ?
Zn2 S5 2.3476(18) . ?
Zn2 S4 2.3784(18) . ?
Zn2 S6 2.4460(17) . ?
Zn2 S8 2.9441(18) . ?
S1 C1 1.733(6) . ?
S2 C1 1.727(6) . ?
S3 C5 1.715(5) . ?
S4 C5 1.753(5) . ?
S5 C9 1.731(6) . ?
S6 C9 1.731(6) . ?
S7 C13 1.729(6) . ?
S8 C13 1.742(6) . ?
O1 C3 1.432(8) . ?
O1 H1O 0.8400 . ?
O2 C7 1.436(8) . ?
O2 H2O 0.8400 . ?
O3 C11 1.434(8) . ?
O3 H3O 0.8400 . ?
O4 C15 1.434(8) . ?
O4 H4O 0.8400 . ?
O5 C17 1.418(8) . ?
O5 H5O 0.8400 . ?
N1 C1 1.317(7) . ?
N1 C2 1.467(7) . ?
N1 C4 1.459(8) . ?
N2 C5 1.322(7) . ?
N2 C6 1.473(7) . ?
N2 C8 1.477(7) . ?
N3 C9 1.324(7) . ?
N3 C10 1.452(8) . ?
N3 C12 1.475(7) . ?
N4 C13 1.308(7) . ?
N4 C14 1.489(7) . ?
N4 C16 1.473(7) . ?
C2 C3 1.497(8) . ?
C2 H2A 0.9900 . ?
C2 H2B 0.9900 . ?
C3 H3A 0.9900 . ?
C3 H3B 0.9900 . ?
C4 H4A 0.9800 . ?
C4 H4B 0.9800 . ?
C4 H4C 0.9800 . ?
C6 C7 1.504(8) . ?
C6 H6A 0.9900 . ?
C6 H6B 0.9900 . ?
C7 H7A 0.9900 . ?
C7 H7B 0.9900 . ?
C8 H8A 0.9800 . ?
C8 H8B 0.9800 . ?
C8 H8C 0.9800 . ?
C10 C11 1.508(9) . ?
C10 H10A 0.9900 . ?
C10 H10B 0.9900 . ?
C11 H11A 0.9900 . ?
C11 H11B 0.9900 . ?
C12 H12A 0.9800 . ?
C12 H12B 0.9800 . ?
C12 H12C 0.9800 . ?
C14 C15 1.493(9) . ?
C14 H14A 0.9900 . ?
C14 H14B 0.9900 . ?
C15 H15A 0.9900 . ?
C15 H15B 0.9900 . ?
C16 H16A 0.9800 . ?
C16 H16B 0.9800 . ?
C16 H16C 0.9800 . ?
C17 H17A 0.9800 . ?
C17 H17B 0.9800 . ?
C17 H17C 0.9800 . ?
